data_7134177
loop_
_publ_author_name
'Hruzd, Mariia'
'Kleynemeyer, Sabrina Leonie'
'Michon, Christophe'
'BASTIN, St\'ephanie'
'Pollet, Eric'
'Ritleng, Vincent'
'Sortais, Jean-Baptiste'

_publ_section_title
;
 Thioether--NHC bidentate manganese complexes as efficient phosphine-free
 catalysts for hydrogenation at room temperature
;
_journal_name_full 'Chemical Communications'
_journal_paper_doi 10.1039/D4CC06627H
_journal_year 2025
_chemical_formula_moiety 'C21 H18 Br Mn N2 O3 S, solvent'
_chemical_formula_sum 'C21 H18 Br Mn N2 O3 S en lv so t'
_chemical_formula_weight 513.28
_space_group_crystal_system triclinic
_space_group_IT_number 2
_space_group_name_Hall '-P 1'
_space_group_name_H-M_alt 'P -1'
_atom_sites_solution_hydrogens geom
_audit_creation_method SHELXL-2018/3
_audit_update_record
;
2024-12-02 deposited with the CCDC.	2025-01-14 downloaded from the CCDC.
;
_cell_angle_alpha 91.696(3)
_cell_angle_beta 100.136(3)
_cell_angle_gamma 91.504(3)
_cell_formula_units_Z 2
_cell_length_a 8.1743(9)
_cell_length_b 10.9691(11)
_cell_length_c 12.8226(14)
_cell_measurement_reflns_used 5341
_cell_measurement_temperature 173(2)
_cell_measurement_theta_max 21.60
_cell_measurement_theta_min 2.42
_cell_volume 1130.7(2)
_computing_cell_refinement 'Bruker SAINT'
_computing_data_collection 'Bruker APEX3'
_computing_data_reduction 'Bruker SAINT'
_computing_molecular_graphics 'Bruker SHELXTL'
_computing_publication_material 'Bruker SHELXTL'
_computing_structure_refinement 'SHELXL-2019/3(Sheldrick, 2019)'
_computing_structure_solution 'SHELXT 2018/2 (Sheldrick, 2018)'
_diffrn_ambient_temperature 173(2)
_diffrn_measured_fraction_theta_full 0.999
_diffrn_measured_fraction_theta_max 0.996
_diffrn_measurement_device_type 'Bruker APEX-II CCD'
_diffrn_measurement_method '\f and \w scans'
_diffrn_radiation_monochromator triumph
_diffrn_radiation_source 'sealed tube'
_diffrn_radiation_type MoK\a
_diffrn_radiation_wavelength 0.71073
_diffrn_reflns_av_R_equivalents 0.0878
_diffrn_reflns_av_unetI/netI 0.0573
_diffrn_reflns_Laue_measured_fraction_full 0.999
_diffrn_reflns_Laue_measured_fraction_max 0.996
_diffrn_reflns_limit_h_max 10
_diffrn_reflns_limit_h_min -10
_diffrn_reflns_limit_k_max 14
_diffrn_reflns_limit_k_min -14
_diffrn_reflns_limit_l_max 16
_diffrn_reflns_limit_l_min -16
_diffrn_reflns_number 43287
_diffrn_reflns_point_group_measured_fraction_full 0.999
_diffrn_reflns_point_group_measured_fraction_max 0.996
_diffrn_reflns_theta_full 25.242
_diffrn_reflns_theta_max 28.082
_diffrn_reflns_theta_min 1.614
_exptl_absorpt_coefficient_mu 2.466
_exptl_absorpt_correction_T_max 0.7456
_exptl_absorpt_correction_T_min 0.6597
_exptl_absorpt_correction_type multi-scan
_exptl_absorpt_process_details sadabs
_exptl_crystal_colour yellow
_exptl_crystal_density_diffrn 1.508
_exptl_crystal_density_meas ?
_exptl_crystal_description block
_exptl_crystal_F_000 516
_exptl_crystal_size_max 0.160
_exptl_crystal_size_mid 0.120
_exptl_crystal_size_min 0.100
_refine_diff_density_max 1.796
_refine_diff_density_min -1.243
_refine_diff_density_rms 0.152
_refine_ls_extinction_method none
_refine_ls_goodness_of_fit_ref 1.016
_refine_ls_hydrogen_treatment constr
_refine_ls_matrix_type full
_refine_ls_number_parameters 262
_refine_ls_number_reflns 5471
_refine_ls_number_restraints 0
_refine_ls_restrained_S_all 1.016
_refine_ls_R_factor_all 0.1023
_refine_ls_R_factor_gt 0.0654
_refine_ls_shift/su_max 0.000
_refine_ls_shift/su_mean 0.000
_refine_ls_structure_factor_coef Fsqd
_refine_ls_weighting_details 'w=1/[\s^2^(Fo^2^)+(0.1188P)^2^+3.2018P] where P=(Fo^2^+2Fc^2^)/3'
_refine_ls_weighting_scheme calc
_refine_ls_wR_factor_gt 0.1816
_refine_ls_wR_factor_ref 0.2108
_reflns_Friedel_coverage 0.000
_reflns_number_gt 3739
_reflns_number_total 5471
_reflns_threshold_expression 'I > 2\s(I)'
_cod_data_source_file d4cc06627h2.cif
_cod_data_source_block emcmh231121sq
_cod_depositor_comments
;
The following automatic conversions were performed:

data item '_exptl_crystal_density_meas' value 'none' was changed to
'?' -- the value is perceived as not measured.

Automatic conversion script
Id: cif_fix_values 8170 2020-07-09 18:12:32Z antanas 
;
_cod_original_formula_sum 'C21 H18 Br Mn N2 O3 S, solvent'
_cod_database_code 7134177
_shelx_shelxl_version_number 2018/3
_shelx_space_group_comment
;
The symmetry employed for this shelxl refinement is uniquely defined
by the following loop, which should always be used as a source of
symmetry information in preference to the above space-group names.
They are only intended as comments.
;
_shelx_estimated_absorpt_t_min 0.694
_shelx_estimated_absorpt_t_max 0.791

loop_
_space_group_symop_operation_xyz
'x, y, z'
'-x, -y, -z'

loop_
_atom_site_label
_atom_site_type_symbol
_atom_site_fract_x
_atom_site_fract_y
_atom_site_fract_z
_atom_site_U_iso_or_equiv
_atom_site_adp_type
_atom_site_occupancy
_atom_site_site_symmetry_order
_atom_site_calc_flag
_atom_site_refinement_flags_posn
_atom_site_refinement_flags_adp
_atom_site_refinement_flags_occupancy
_atom_site_disorder_assembly
_atom_site_disorder_group
Mn1 Mn 0.30841(9) 0.70523(7) 0.38346(6) 0.0213(2) Uani 1 1 d . . . . .
Br1 Br 0.08271(7) 0.85048(6) 0.40801(5) 0.0436(2) Uani 1 1 d . . . . .
C1 C 0.4182(6) 0.7393(5) 0.5383(4) 0.0232(10) Uani 1 1 d . . . . .
N1 N 0.5806(5) 0.7739(4) 0.5727(4) 0.0275(9) Uani 1 1 d . . . . .
C2 C 0.6175(7) 0.7840(6) 0.6818(4) 0.0335(13) Uani 1 1 d . . . . .
H2 H 0.722436 0.806603 0.723483 0.040 Uiso 1 1 calc R U . . .
C3 C 0.4764(7) 0.7557(5) 0.7182(4) 0.0317(12) Uani 1 1 d . . . . .
H3 H 0.462851 0.754209 0.790246 0.038 Uiso 1 1 calc R U . . .
N2 N 0.3553(5) 0.7291(4) 0.6298(3) 0.0235(9) Uani 1 1 d . . . . .
C4 C 0.7013(6) 0.8018(5) 0.5040(4) 0.0284(11) Uani 1 1 d . . . . .
H4A H 0.713302 0.728733 0.459125 0.034 Uiso 1 1 calc R U . . .
H4B H 0.810940 0.822131 0.548395 0.034 Uiso 1 1 calc R U . . .
C5 C 0.6491(7) 0.9071(5) 0.4338(4) 0.0313(12) Uani 1 1 d . . . . .
H5A H 0.738842 0.925964 0.393485 0.038 Uiso 1 1 calc R U . . .
H5B H 0.638216 0.979661 0.479553 0.038 Uiso 1 1 calc R U . . .
S1 S 0.45431(16) 0.88256(12) 0.33953(11) 0.0280(3) Uani 1 1 d . . . . .
C6 C 0.5237(7) 0.8519(6) 0.2173(4) 0.0320(12) Uani 1 1 d . . . . .
C7 C 0.6745(7) 0.8028(6) 0.2091(5) 0.0369(13) Uani 1 1 d . . . . .
H7 H 0.749725 0.782790 0.271064 0.044 Uiso 1 1 calc R U . . .
C8 C 0.7151(8) 0.7829(8) 0.1107(5) 0.0512(18) Uani 1 1 d . . . . .
H8 H 0.818665 0.748543 0.104766 0.061 Uiso 1 1 calc R U . . .
C9 C 0.6061(9) 0.8126(8) 0.0196(5) 0.057(2) Uani 1 1 d . . . . .
H9 H 0.636636 0.800071 -0.047977 0.068 Uiso 1 1 calc R U . . .
C10 C 0.4555(9) 0.8596(9) 0.0271(6) 0.063(2) Uani 1 1 d . . . . .
H10 H 0.379954 0.878281 -0.035120 0.075 Uiso 1 1 calc R U . . .
C11 C 0.4138(8) 0.8797(7) 0.1257(5) 0.0465(17) Uani 1 1 d . . . . .
H11 H 0.309340 0.912853 0.131252 0.056 Uiso 1 1 calc R U . . .
C12 C 0.1862(6) 0.6832(5) 0.6371(4) 0.0258(10) Uani 1 1 d . . . . .
H12A H 0.187832 0.593825 0.645612 0.031 Uiso 1 1 calc R U . . .
H12B H 0.109832 0.699189 0.570326 0.031 Uiso 1 1 calc R U . . .
C13 C 0.1214(6) 0.7427(5) 0.7291(4) 0.0245(10) Uani 1 1 d . . . . .
C14 C 0.0922(7) 0.8661(5) 0.7305(5) 0.0332(12) Uani 1 1 d . . . . .
H14 H 0.114432 0.914217 0.673916 0.040 Uiso 1 1 calc R U . . .
C15 C 0.0295(7) 0.9212(6) 0.8156(5) 0.0415(15) Uani 1 1 d . . . . .
H15 H 0.008815 1.006056 0.816419 0.050 Uiso 1 1 calc R U . . .
C16 C -0.0012(8) 0.8506(7) 0.8971(5) 0.0462(17) Uani 1 1 d . . . . .
H16 H -0.041934 0.887314 0.955138 0.055 Uiso 1 1 calc R U . . .
C17 C 0.0264(8) 0.7274(8) 0.8959(5) 0.0514(19) Uani 1 1 d . . . . .
H17 H 0.004041 0.679475 0.952552 0.062 Uiso 1 1 calc R U . . .
C18 C 0.0866(8) 0.6734(6) 0.8122(5) 0.0398(14) Uani 1 1 d . . . . .
H18 H 0.104332 0.588166 0.811399 0.048 Uiso 1 1 calc R U . . .
C19 C 0.4666(7) 0.6072(5) 0.3565(5) 0.0304(12) Uani 1 1 d . . . . .
O1 O 0.5639(6) 0.5414(4) 0.3366(4) 0.0521(12) Uani 1 1 d . . . . .
C20 C 0.1940(7) 0.6837(6) 0.2479(5) 0.0375(13) Uani 1 1 d . . . . .
O2 O 0.1168(7) 0.6657(6) 0.1657(4) 0.0633(15) Uani 1 1 d . . . . .
C21 C 0.2018(7) 0.5701(5) 0.4167(4) 0.0301(12) Uani 1 1 d . . . . .
O3 O 0.1406(6) 0.4776(4) 0.4335(4) 0.0458(11) Uani 1 1 d . . . . .

loop_
_atom_site_aniso_label
_atom_site_aniso_U_11
_atom_site_aniso_U_22
_atom_site_aniso_U_33
_atom_site_aniso_U_23
_atom_site_aniso_U_13
_atom_site_aniso_U_12
Mn1 0.0149(4) 0.0274(4) 0.0216(4) 0.0010(3) 0.0035(3) -0.0010(3)
Br1 0.0278(3) 0.0555(4) 0.0491(4) 0.0061(3) 0.0094(3) 0.0069(3)
C1 0.018(2) 0.026(2) 0.025(2) 0.003(2) 0.0025(18) -0.0017(18)
N1 0.0137(19) 0.038(2) 0.031(2) 0.0019(19) 0.0035(17) -0.0017(17)
C2 0.018(2) 0.057(4) 0.024(3) -0.002(2) -0.001(2) -0.005(2)
C3 0.025(3) 0.050(3) 0.019(2) 0.000(2) 0.001(2) -0.006(2)
N2 0.0157(19) 0.033(2) 0.022(2) 0.0014(17) 0.0039(15) -0.0034(16)
C4 0.013(2) 0.038(3) 0.035(3) -0.003(2) 0.008(2) -0.002(2)
C5 0.024(3) 0.038(3) 0.033(3) -0.005(2) 0.010(2) -0.007(2)
S1 0.0226(6) 0.0302(7) 0.0340(7) 0.0066(5) 0.0115(5) 0.0023(5)
C6 0.019(2) 0.048(3) 0.031(3) 0.010(2) 0.007(2) -0.003(2)
C7 0.023(3) 0.060(4) 0.028(3) 0.004(3) 0.005(2) 0.002(3)
C8 0.031(3) 0.090(6) 0.034(3) -0.011(3) 0.015(3) -0.001(3)
C9 0.037(4) 0.105(6) 0.028(3) -0.003(4) 0.010(3) -0.011(4)
C10 0.037(4) 0.119(7) 0.032(3) 0.022(4) 0.001(3) -0.002(4)
C11 0.027(3) 0.082(5) 0.032(3) 0.021(3) 0.007(2) 0.005(3)
C12 0.016(2) 0.032(3) 0.030(3) 0.004(2) 0.0048(19) -0.0021(19)
C13 0.012(2) 0.043(3) 0.018(2) 0.001(2) 0.0029(17) -0.0023(19)
C14 0.027(3) 0.042(3) 0.032(3) 0.002(2) 0.011(2) -0.003(2)
C15 0.026(3) 0.045(3) 0.053(4) -0.012(3) 0.009(3) -0.005(3)
C16 0.028(3) 0.076(5) 0.035(3) -0.017(3) 0.012(3) -0.004(3)
C17 0.040(4) 0.092(6) 0.027(3) 0.017(3) 0.017(3) 0.002(4)
C18 0.036(3) 0.045(3) 0.040(3) 0.011(3) 0.009(3) 0.001(3)
C19 0.023(3) 0.032(3) 0.036(3) -0.003(2) 0.005(2) -0.006(2)
O1 0.043(3) 0.041(3) 0.073(3) -0.010(2) 0.011(2) 0.012(2)
C20 0.025(3) 0.055(4) 0.033(3) 0.002(3) 0.006(2) 0.001(3)
O2 0.053(3) 0.105(4) 0.026(2) -0.004(3) -0.006(2) -0.009(3)
C21 0.024(3) 0.043(3) 0.023(3) -0.002(2) 0.006(2) -0.006(2)
O3 0.044(3) 0.038(2) 0.055(3) -0.002(2) 0.014(2) -0.019(2)

loop_
_atom_type_symbol
_atom_type_description
_atom_type_scat_dispersion_real
_atom_type_scat_dispersion_imag
_atom_type_scat_source
C C 0.0033 0.0016 'International Tables Vol C Tables 4.2.6.8 and 6.1.1.4'
H H 0.0000 0.0000 'International Tables Vol C Tables 4.2.6.8 and 6.1.1.4'
Br Br -0.2901 2.4595 'International Tables Vol C Tables 4.2.6.8 and 6.1.1.4'
Mn Mn 0.3368 0.7283 'International Tables Vol C Tables 4.2.6.8 and 6.1.1.4'
N N 0.0061 0.0033 'International Tables Vol C Tables 4.2.6.8 and 6.1.1.4'
O O 0.0106 0.0060 'International Tables Vol C Tables 4.2.6.8 and 6.1.1.4'
S S 0.1246 0.1234 'International Tables Vol C Tables 4.2.6.8 and 6.1.1.4'

loop_
_geom_angle_atom_site_label_1
_geom_angle_atom_site_label_2
_geom_angle_atom_site_label_3
_geom_angle
_geom_angle_site_symmetry_1
_geom_angle_site_symmetry_3
_geom_angle_publ_flag
C19 Mn1 C21 86.5(3) . . ?
C19 Mn1 C20 91.6(3) . . ?
C21 Mn1 C20 88.0(3) . . ?
C19 Mn1 C1 93.9(2) . . ?
C21 Mn1 C1 92.0(2) . . ?
C20 Mn1 C1 174.5(2) . . ?
C19 Mn1 S1 92.50(18) . . ?
C21 Mn1 S1 178.97(19) . . ?
C20 Mn1 S1 92.3(2) . . ?
C1 Mn1 S1 87.84(14) . . ?
C19 Mn1 Br1 175.70(19) . . ?
C21 Mn1 Br1 96.01(18) . . ?
C20 Mn1 Br1 85.00(19) . . ?
C1 Mn1 Br1 89.52(14) . . ?
S1 Mn1 Br1 85.00(4) . . ?
N1 C1 N2 103.8(4) . . ?
N1 C1 Mn1 125.6(4) . . ?
N2 C1 Mn1 130.6(4) . . ?
C1 N1 C2 111.4(4) . . ?
C1 N1 C4 125.2(4) . . ?
C2 N1 C4 123.4(4) . . ?
C3 C2 N1 107.1(4) . . ?
C3 C2 H2 126.5 . . ?
N1 C2 H2 126.5 . . ?
C2 C3 N2 106.5(5) . . ?
C2 C3 H3 126.8 . . ?
N2 C3 H3 126.8 . . ?
C1 N2 C3 111.3(4) . . ?
C1 N2 C12 125.6(4) . . ?
C3 N2 C12 122.8(4) . . ?
N1 C4 C5 112.0(4) . . ?
N1 C4 H4A 109.2 . . ?
C5 C4 H4A 109.2 . . ?
N1 C4 H4B 109.2 . . ?
C5 C4 H4B 109.2 . . ?
H4A C4 H4B 107.9 . . ?
C4 C5 S1 115.6(4) . . ?
C4 C5 H5A 108.4 . . ?
S1 C5 H5A 108.4 . . ?
C4 C5 H5B 108.4 . . ?
S1 C5 H5B 108.4 . . ?
H5A C5 H5B 107.4 . . ?
C6 S1 C5 102.9(3) . . ?
C6 S1 Mn1 108.6(2) . . ?
C5 S1 Mn1 109.95(19) . . ?
C7 C6 C11 119.7(6) . . ?
C7 C6 S1 124.4(4) . . ?
C11 C6 S1 115.9(4) . . ?
C8 C7 C6 119.4(6) . . ?
C8 C7 H7 120.3 . . ?
C6 C7 H7 120.3 . . ?
C7 C8 C9 120.7(6) . . ?
C7 C8 H8 119.7 . . ?
C9 C8 H8 119.7 . . ?
C10 C9 C8 120.1(6) . . ?
C10 C9 H9 119.9 . . ?
C8 C9 H9 119.9 . . ?
C9 C10 C11 119.5(6) . . ?
C9 C10 H10 120.3 . . ?
C11 C10 H10 120.3 . . ?
C10 C11 C6 120.6(6) . . ?
C10 C11 H11 119.7 . . ?
C6 C11 H11 119.7 . . ?
N2 C12 C13 112.1(4) . . ?
N2 C12 H12A 109.2 . . ?
C13 C12 H12A 109.2 . . ?
N2 C12 H12B 109.2 . . ?
C13 C12 H12B 109.2 . . ?
H12A C12 H12B 107.9 . . ?
C14 C13 C18 119.0(5) . . ?
C14 C13 C12 120.4(5) . . ?
C18 C13 C12 120.6(5) . . ?
C13 C14 C15 120.4(6) . . ?
C13 C14 H14 119.8 . . ?
C15 C14 H14 119.8 . . ?
C16 C15 C14 119.1(6) . . ?
C16 C15 H15 120.4 . . ?
C14 C15 H15 120.4 . . ?
C15 C16 C17 120.8(6) . . ?
C15 C16 H16 119.6 . . ?
C17 C16 H16 119.6 . . ?
C16 C17 C18 120.0(6) . . ?
C16 C17 H17 120.0 . . ?
C18 C17 H17 120.0 . . ?
C17 C18 C13 120.6(6) . . ?
C17 C18 H18 119.7 . . ?
C13 C18 H18 119.7 . . ?
O1 C19 Mn1 177.4(5) . . ?
O2 C20 Mn1 176.1(6) . . ?
O3 C21 Mn1 174.6(5) . . ?

loop_
_geom_bond_atom_site_label_1
_geom_bond_atom_site_label_2
_geom_bond_distance
_geom_bond_site_symmetry_2
_geom_bond_publ_flag
Mn1 C19 1.777(6) . ?
Mn1 C21 1.800(6) . ?
Mn1 C20 1.829(6) . ?
Mn1 C1 2.049(5) . ?
Mn1 S1 2.3881(15) . ?
Mn1 Br1 2.5240(10) . ?
C1 N1 1.364(6) . ?
C1 N2 1.367(6) . ?
N1 C2 1.378(7) . ?
N1 C4 1.466(6) . ?
C2 C3 1.351(7) . ?
C2 H2 0.9500 . ?
C3 N2 1.386(7) . ?
C3 H3 0.9500 . ?
N2 C12 1.478(6) . ?
C4 C5 1.509(8) . ?
C4 H4A 0.9900 . ?
C4 H4B 0.9900 . ?
C5 S1 1.830(6) . ?
C5 H5A 0.9900 . ?
C5 H5B 0.9900 . ?
S1 C6 1.784(6) . ?
C6 C7 1.377(8) . ?
C6 C11 1.394(8) . ?
C7 C8 1.373(8) . ?
C7 H7 0.9500 . ?
C8 C9 1.391(10) . ?
C8 H8 0.9500 . ?
C9 C10 1.365(11) . ?
C9 H9 0.9500 . ?
C10 C11 1.379(10) . ?
C10 H10 0.9500 . ?
C11 H11 0.9500 . ?
C12 C13 1.513(7) . ?
C12 H12A 0.9900 . ?
C12 H12B 0.9900 . ?
C13 C14 1.382(8) . ?
C13 C18 1.392(8) . ?
C14 C15 1.411(8) . ?
C14 H14 0.9500 . ?
C15 C16 1.373(10) . ?
C15 H15 0.9500 . ?
C16 C17 1.376(11) . ?
C16 H16 0.9500 . ?
C17 C18 1.380(9) . ?
C17 H17 0.9500 . ?
C18 H18 0.9500 . ?
C19 O1 1.144(7) . ?
C20 O2 1.138(7) . ?
C21 O3 1.162(7) . ?

loop_
_geom_torsion_atom_site_label_1
_geom_torsion_atom_site_label_2
_geom_torsion_atom_site_label_3
_geom_torsion_atom_site_label_4
_geom_torsion
_geom_torsion_site_symmetry_1
_geom_torsion_site_symmetry_2
_geom_torsion_site_symmetry_3
_geom_torsion_site_symmetry_4
_geom_torsion_publ_flag
N2 C1 N1 C2 0.5(6) . . . . ?
Mn1 C1 N1 C2 -177.2(4) . . . . ?
N2 C1 N1 C4 -177.4(5) . . . . ?
Mn1 C1 N1 C4 5.0(7) . . . . ?
C1 N1 C2 C3 -0.2(7) . . . . ?
C4 N1 C2 C3 177.7(5) . . . . ?
N1 C2 C3 N2 -0.2(7) . . . . ?
N1 C1 N2 C3 -0.6(6) . . . . ?
Mn1 C1 N2 C3 176.8(4) . . . . ?
N1 C1 N2 C12 -174.3(5) . . . . ?
Mn1 C1 N2 C12 3.1(8) . . . . ?
C2 C3 N2 C1 0.5(7) . . . . ?
C2 C3 N2 C12 174.5(5) . . . . ?
C1 N1 C4 C5 60.6(7) . . . . ?
C2 N1 C4 C5 -117.0(6) . . . . ?
N1 C4 C5 S1 -62.6(5) . . . . ?
C4 C5 S1 C6 -102.6(4) . . . . ?
C4 C5 S1 Mn1 12.9(4) . . . . ?
C5 S1 C6 C7 26.8(6) . . . . ?
Mn1 S1 C6 C7 -89.7(5) . . . . ?
C5 S1 C6 C11 -153.8(5) . . . . ?
Mn1 S1 C6 C11 89.8(5) . . . . ?
C11 C6 C7 C8 0.6(10) . . . . ?
S1 C6 C7 C8 180.0(5) . . . . ?
C6 C7 C8 C9 0.4(11) . . . . ?
C7 C8 C9 C10 -1.4(13) . . . . ?
C8 C9 C10 C11 1.3(13) . . . . ?
C9 C10 C11 C6 -0.3(13) . . . . ?
C7 C6 C11 C10 -0.6(11) . . . . ?
S1 C6 C11 C10 179.9(6) . . . . ?
C1 N2 C12 C13 -148.9(5) . . . . ?
C3 N2 C12 C13 38.1(7) . . . . ?
N2 C12 C13 C14 65.0(6) . . . . ?
N2 C12 C13 C18 -116.5(5) . . . . ?
C18 C13 C14 C15 0.6(8) . . . . ?
C12 C13 C14 C15 179.1(5) . . . . ?
C13 C14 C15 C16 0.3(9) . . . . ?
C14 C15 C16 C17 -0.9(10) . . . . ?
C15 C16 C17 C18 0.4(10) . . . . ?
C16 C17 C18 C13 0.6(10) . . . . ?
C14 C13 C18 C17 -1.1(9) . . . . ?
C12 C13 C18 C17 -179.6(5) . . . . ?
